data_4325194
loop_
_publ_author_name
'Su-Yun Zhang'
'Jiang-Gao Mao'

_publ_section_title
;
 Syntheses, Crystal Structures, Magnetic and Luminescent Properties of two
 Classes of Molybdenum(VI) Rich Quaternary Lanthanide Selenites
;
_journal_name_full 'Inorganic Chemistry'
_journal_page_first 4934
_journal_page_last 4943
_journal_paper_doi 10.1021/ic200149y
_journal_volume 50
_journal_year 2011
_chemical_formula_moiety 'H2 Er2 Mo3 O17 Se2'
_chemical_formula_sum 'Er2 H2 Mo3 O17 Se2'
_chemical_formula_weight 1054.28
_chemical_name_systematic
; 
 ? 
;
_space_group_IT_number 11
_symmetry_cell_setting monoclinic
_symmetry_space_group_name_Hall '-P 2yb'
_symmetry_space_group_name_H-M 'P 1 21/m 1'
_atom_sites_solution_hydrogens geom
_atom_sites_solution_primary direct
_atom_sites_solution_secondary difmap
_audit_creation_method SHELXL-97
_cell_angle_alpha 90.00
_cell_angle_beta 100.246(14)
_cell_angle_gamma 90.00
_cell_formula_units_Z 2
_cell_length_a 6.7465(14)
_cell_length_b 7.1715(14)
_cell_length_c 14.082(4)
_cell_measurement_reflns_used 1561
_cell_measurement_temperature 293(2)
_cell_measurement_theta_max 27.4680
_cell_measurement_theta_min 3.0682
_cell_volume 670.5(3)
_computing_structure_refinement 'SHELXL-97 (Sheldrick, 1997)'
_computing_structure_solution 'SHELXS-97 (Sheldrick, 1990)'
_diffrn_ambient_temperature 293(2)
_diffrn_measured_fraction_theta_full 0.996
_diffrn_measured_fraction_theta_max 0.996
_diffrn_radiation_monochromator graphite
_diffrn_radiation_source 'fine-focus sealed tube'
_diffrn_radiation_type MoK\a
_diffrn_radiation_wavelength 0.71073
_diffrn_reflns_av_R_equivalents 0.0848
_diffrn_reflns_av_sigmaI/netI 0.0973
_diffrn_reflns_limit_h_max 8
_diffrn_reflns_limit_h_min -8
_diffrn_reflns_limit_k_max 9
_diffrn_reflns_limit_k_min -9
_diffrn_reflns_limit_l_max 18
_diffrn_reflns_limit_l_min -18
_diffrn_reflns_number 5210
_diffrn_reflns_theta_full 27.49
_diffrn_reflns_theta_max 27.49
_diffrn_reflns_theta_min 2.94
_diffrn_standards_decay_% <1.0
_exptl_absorpt_coefficient_mu 20.634
_exptl_absorpt_correction_T_max 1.0000
_exptl_absorpt_correction_T_min 0.5711
_exptl_absorpt_correction_type multi-scan
_exptl_crystal_colour Red
_exptl_crystal_density_diffrn 5.222
_exptl_crystal_description Chip
_exptl_crystal_F_000 936
_exptl_crystal_size_max 0.1000
_exptl_crystal_size_mid 0.0800
_exptl_crystal_size_min 0.0200
_refine_diff_density_max 3.662
_refine_diff_density_min -2.964
_refine_diff_density_rms 0.574
_refine_ls_extinction_method none
_refine_ls_goodness_of_fit_ref 1.199
_refine_ls_hydrogen_treatment none
_refine_ls_matrix_type full
_refine_ls_number_parameters 127
_refine_ls_number_reflns 1661
_refine_ls_number_restraints 0
_refine_ls_restrained_S_all 1.199
_refine_ls_R_factor_all 0.0827
_refine_ls_R_factor_gt 0.0654
_refine_ls_shift/su_max 0.000
_refine_ls_shift/su_mean 0.000
_refine_ls_structure_factor_coef Fsqd
_refine_ls_weighting_details 'calc w=1/[\s^2^(Fo^2^)+(0.0349P)^2^+17.6644P] where P=(Fo^2^+2Fc^2^)/3'
_refine_ls_weighting_scheme calc
_refine_ls_wR_factor_gt 0.1315
_refine_ls_wR_factor_ref 0.1437
_reflns_number_gt 1362
_reflns_number_total 1661
_reflns_threshold_expression >2sigma(I)
_cod_data_source_file ic200149y_si_002_4.cif
_cod_data_source_block H2Er2Mo3Se2O17
_cod_original_formula_sum 'H2 Er2 Mo3 O17 Se2'
_cod_database_code 4325194

loop_
_symmetry_equiv_pos_as_xyz
'x, y, z'
'-x, y+1/2, -z'
'-x, -y, -z'
'x, -y-1/2, z'

loop_
_atom_site_label
_atom_site_type_symbol
_atom_site_fract_x
_atom_site_fract_y
_atom_site_fract_z
_atom_site_U_iso_or_equiv
_atom_site_adp_type
_atom_site_occupancy
_atom_site_symmetry_multiplicity
_atom_site_calc_flag
_atom_site_refinement_flags
Er1 Er 0.61407(16) 0.7500 0.54115(8) 0.0124(3) Uani 1 2 d S
Er2 Er 0.24870(16) 0.7500 0.12160(8) 0.0134(3) Uani 1 2 d S
Mo1 Mo -0.2120(2) 0.5039(2) 0.13887(10) 0.0126(4) Uani 1 1 d .
Mo2 Mo -0.1283(3) 0.2500 0.33416(15) 0.0132(5) Uani 1 2 d S
Se1 Se 0.2035(3) 0.7500 0.38319(17) 0.0121(5) Uani 1 2 d S
Se2 Se 0.2571(3) 0.2500 0.18989(17) 0.0123(5) Uani 1 2 d S
O1 O 0.3424(16) 0.5774(16) 0.4459(8) 0.014(2) Uani 1 1 d .
O2 O 0.299(2) 0.7500 0.2790(11) 0.011(3) Uani 1 2 d S
O3 O 0.201(3) 0.2500 0.3024(11) 0.019(4) Uani 1 2 d S
O4 O 0.1176(17) 0.4379(18) 0.1427(9) 0.018(3) Uani 1 1 d .
O5 O -0.088(3) 0.7500 0.1322(12) 0.019(4) Uani 1 2 d S
O6 O -0.2424(18) 0.4319(17) 0.0173(9) 0.019(3) Uani 1 1 d .
O7 O -0.4529(18) 0.5750(18) 0.1482(10) 0.024(3) Uani 1 1 d .
O8 O -0.1097(17) 0.4956(17) 0.2854(9) 0.016(3) Uani 1 1 d .
O9 O -0.230(3) 0.2500 0.1798(11) 0.016(4) Uani 1 2 d S
O10 O -0.366(2) 0.2500 0.3599(11) 0.017(4) Uani 1 2 d S
O11 O 0.027(3) 0.2500 0.4453(12) 0.019(4) Uani 1 2 d S
O1W O 0.682(3) 0.7500 0.3854(14) 0.021(4) Uani 1 2 d S
H1WA H 0.7480 0.8457 0.3768 0.032 Uiso 1 1 d R

loop_
_atom_site_aniso_label
_atom_site_aniso_U_11
_atom_site_aniso_U_22
_atom_site_aniso_U_33
_atom_site_aniso_U_23
_atom_site_aniso_U_13
_atom_site_aniso_U_12
Er1 0.0101(5) 0.0115(6) 0.0156(6) 0.000 0.0022(4) 0.000
Er2 0.0109(6) 0.0130(6) 0.0162(6) 0.000 0.0025(4) 0.000
Mo1 0.0109(7) 0.0104(8) 0.0164(7) -0.0005(6) 0.0027(5) -0.0003(6)
Mo2 0.0085(10) 0.0164(11) 0.0150(11) 0.000 0.0033(8) 0.000
Se1 0.0097(11) 0.0110(12) 0.0151(12) 0.000 0.0004(9) 0.000
Se2 0.0091(11) 0.0106(12) 0.0178(12) 0.000 0.0036(9) 0.000
O1 0.010(6) 0.013(6) 0.014(6) 0.003(5) -0.009(4) -0.001(5)
O2 0.012(8) 0.008(8) 0.017(8) 0.000 0.010(7) 0.000
O3 0.041(11) 0.010(9) 0.004(8) 0.000 0.001(7) 0.000
O4 0.012(6) 0.020(7) 0.021(6) -0.010(5) 0.003(5) 0.001(5)
O5 0.024(10) 0.019(10) 0.014(9) 0.000 0.005(7) 0.000
O6 0.017(6) 0.011(6) 0.031(7) 0.007(5) 0.007(5) 0.001(5)
O7 0.018(7) 0.015(7) 0.036(8) -0.005(6) -0.002(6) -0.002(6)
O8 0.007(6) 0.020(7) 0.022(6) -0.007(5) 0.008(5) -0.003(5)
O9 0.033(10) 0.003(8) 0.011(8) 0.000 -0.001(7) 0.000
O10 0.012(8) 0.031(11) 0.010(8) 0.000 0.004(7) 0.000
O11 0.030(10) 0.011(9) 0.014(9) 0.000 0.000(8) 0.000
O1W 0.012(9) 0.012(9) 0.043(12) 0.000 0.014(8) 0.000

loop_
_atom_type_symbol
_atom_type_description
_atom_type_scat_dispersion_real
_atom_type_scat_dispersion_imag
_atom_type_scat_source
O O 0.0106 0.0060 'International Tables Vol C Tables 4.2.6.8 and 6.1.1.4'
Se Se -0.0929 2.2259 'International Tables Vol C Tables 4.2.6.8 and 6.1.1.4'
Mo Mo -1.6832 0.6857 'International Tables Vol C Tables 4.2.6.8 and 6.1.1.4'
Er Er -0.2586 4.9576 'International Tables Vol C Tables 4.2.6.8 and 6.1.1.4'
H H 0.0000 0.0000 'International Tables Vol C Tables 4.2.6.8 and 6.1.1.4'

loop_
_geom_angle_atom_site_label_1
_geom_angle_atom_site_label_2
_geom_angle_atom_site_label_3
_geom_angle
_geom_angle_site_symmetry_1
_geom_angle_site_symmetry_3
O1W Er1 O3 137.1(6) . 3_666
O1W Er1 O10 147.0(6) . 3_566
O3 Er1 O10 75.9(6) 3_666 3_566
O1W Er1 O1 91.7(3) . 2_656
O3 Er1 O1 83.6(3) 3_666 2_656
O10 Er1 O1 92.6(3) 3_566 2_656
O1W Er1 O1 91.7(3) . 3_666
O3 Er1 O1 83.6(3) 3_666 3_666
O10 Er1 O1 92.6(3) 3_566 3_666
O1 Er1 O1 164.6(5) 2_656 3_666
O1W Er1 O11 73.1(6) . 3_666
O3 Er1 O11 64.0(6) 3_666 3_666
O10 Er1 O11 140.0(6) 3_566 3_666
O1 Er1 O11 83.3(3) 2_656 3_666
O1 Er1 O11 83.3(3) 3_666 3_666
O1W Er1 O1 74.5(5) . .
O3 Er1 O1 138.7(4) 3_666 .
O10 Er1 O1 77.3(4) 3_566 .
O1 Er1 O1 128.5(3) 2_656 .
O1 Er1 O1 66.8(4) 3_666 .
O11 Er1 O1 134.6(4) 3_666 .
O1W Er1 O1 74.5(5) . 4_575
O3 Er1 O1 138.7(4) 3_666 4_575
O10 Er1 O1 77.3(4) 3_566 4_575
O1 Er1 O1 66.8(4) 2_656 4_575
O1 Er1 O1 128.5(3) 3_666 4_575
O11 Er1 O1 134.6(4) 3_666 4_575
O1 Er1 O1 61.8(5) . 4_575
O1W Er1 Se1 68.7(4) . .
O3 Er1 Se1 154.2(4) 3_666 .
O10 Er1 Se1 78.2(4) 3_566 .
O1 Er1 Se1 97.6(3) 2_656 .
O1 Er1 Se1 97.6(3) 3_666 .
O11 Er1 Se1 141.8(4) 3_666 .
O1 Er1 Se1 31.0(3) . .
O1 Er1 Se1 31.0(3) 4_575 .
O2 Er2 O5 84.9(6) . .
O2 Er2 O6 145.5(3) . 3_565
O5 Er2 O6 100.5(4) . 3_565
O2 Er2 O6 145.5(3) . 2
O5 Er2 O6 100.5(4) . 2
O6 Er2 O6 67.6(6) 3_565 2
O2 Er2 O7 82.2(5) . 4_675
O5 Er2 O7 144.9(4) . 4_675
O6 Er2 O7 108.6(4) 3_565 4_675
O6 Er2 O7 73.9(4) 2 4_675
O2 Er2 O7 82.2(5) . 1_655
O5 Er2 O7 144.9(4) . 1_655
O6 Er2 O7 73.9(4) 3_565 1_655
O6 Er2 O7 108.6(4) 2 1_655
O7 Er2 O7 64.7(6) 4_675 1_655
O2 Er2 O4 82.6(3) . .
O5 Er2 O4 67.0(3) . .
O6 Er2 O4 68.8(4) 3_565 .
O6 Er2 O4 131.1(4) 2 .
O7 Er2 O4 142.1(4) 4_675 .
O7 Er2 O4 79.0(4) 1_655 .
O2 Er2 O4 82.6(3) . 4_575
O5 Er2 O4 67.0(3) . 4_575
O6 Er2 O4 131.1(4) 3_565 4_575
O6 Er2 O4 68.8(4) 2 4_575
O7 Er2 O4 79.0(4) 4_675 4_575
O7 Er2 O4 142.1(4) 1_655 4_575
O4 Er2 O4 132.6(5) . 4_575
O7 Mo1 O6 102.2(6) . .
O7 Mo1 O9 98.4(7) . .
O6 Mo1 O9 90.6(6) . .
O7 Mo1 O5 98.7(6) . .
O6 Mo1 O5 101.2(6) . .
O9 Mo1 O5 156.6(7) . .
O7 Mo1 O8 94.8(5) . .
O6 Mo1 O8 157.7(5) . .
O9 Mo1 O8 72.5(6) . .
O5 Mo1 O8 90.2(6) . .
O7 Mo1 O4 172.4(5) . .
O6 Mo1 O4 84.6(5) . .
O9 Mo1 O4 84.8(6) . .
O5 Mo1 O4 76.4(6) . .
O8 Mo1 O4 79.5(4) . .
O10 Mo2 O11 104.4(8) . .
O10 Mo2 O8 101.6(4) . 4_565
O11 Mo2 O8 105.1(4) . 4_565
O10 Mo2 O8 101.6(4) . .
O11 Mo2 O8 105.1(4) . .
O8 Mo2 O8 135.6(7) 4_565 .
O10 Mo2 O9 94.1(7) . .
O11 Mo2 O9 161.5(8) . .
O8 Mo2 O9 70.5(4) 4_565 .
O8 Mo2 O9 70.5(4) . .
O10 Mo2 O3 178.7(7) . .
O11 Mo2 O3 74.3(7) . .
O8 Mo2 O3 78.8(4) 4_565 .
O8 Mo2 O3 78.8(4) . .
O9 Mo2 O3 87.2(6) . .
O1 Se1 O1 93.3(8) 4_575 .
O1 Se1 O2 100.9(5) 4_575 .
O1 Se1 O2 100.9(5) . .
O1 Se1 Er1 46.9(4) 4_575 .
O1 Se1 Er1 46.9(4) . .
O2 Se1 Er1 100.6(6) . .
O3 Se2 O4 99.5(5) . 4_565
O3 Se2 O4 99.5(5) . .
O4 Se2 O4 104.1(8) 4_565 .
Se1 O1 Er1 144.1(6) . 3_666
Se1 O1 Er1 102.1(5) . .
Er1 O1 Er1 113.2(4) 3_666 .
Se1 O2 Er2 149.4(9) . .
Se2 O3 Er1 135.7(10) . 3_666
Se2 O3 Mo2 123.7(9) . .
Er1 O3 Mo2 100.7(6) 3_666 .
Se2 O4 Mo1 130.1(7) . .
Se2 O4 Er2 125.7(6) . .
Mo1 O4 Er2 100.4(5) . .
Mo1 O5 Mo1 128.3(9) . 4_575
Mo1 O5 Er2 115.8(5) . .
Mo1 O5 Er2 115.8(5) 4_575 .
Mo1 O6 Er2 162.5(7) . 3_565
Mo1 O7 Er2 159.5(8) . 1_455
Mo2 O8 Mo1 110.9(6) . .
Mo1 O9 Mo1 142.9(9) 4_565 .
Mo1 O9 Mo2 106.0(5) 4_565 .
Mo1 O9 Mo2 106.0(5) . .
Mo2 O10 Er1 156.5(9) . 3_566
Mo2 O11 Er1 121.0(9) . 3_666

loop_
_geom_bond_atom_site_label_1
_geom_bond_atom_site_label_2
_geom_bond_distance
_geom_bond_site_symmetry_2
Er1 O1W 2.319(18) .
Er1 O3 2.330(17) 3_666
Er1 O10 2.358(15) 3_566
Er1 O1 2.369(12) 2_656
Er1 O1 2.369(12) 3_666
Er1 O11 2.397(18) 3_666
Er1 O1 2.411(11) .
Er1 O1 2.411(11) 4_575
Er1 Se1 3.229(3) .
Er2 O2 2.182(16) .
Er2 O5 2.306(17) .
Er2 O6 2.345(13) 3_565
Er2 O6 2.345(13) 2
Er2 O7 2.346(13) 4_675
Er2 O7 2.346(13) 1_655
Er2 O4 2.445(13) .
Er2 O4 2.445(13) 4_575
Mo1 O7 1.730(12) .
Mo1 O6 1.765(13) .
Mo1 O9 1.920(5) .
Mo1 O5 1.962(8) .
Mo1 O8 2.057(12) .
Mo1 O4 2.265(11) .
Mo2 O10 1.709(16) .
Mo2 O11 1.720(17) .
Mo2 O8 1.902(12) 4_565
Mo2 O8 1.902(12) .
Mo2 O9 2.160(16) .
Mo2 O3 2.345(19) .
Se1 O1 1.702(11) 4_575
Se1 O1 1.702(11) .
Se1 O2 1.704(15) .
Se2 O3 1.693(16) .
Se2 O4 1.708(13) 4_565
Se2 O4 1.708(13) .
O1 Er1 2.369(12) 3_666
O3 Er1 2.330(17) 3_666
O5 Mo1 1.962(8) 4_575
O6 Er2 2.345(13) 3_565
O7 Er2 2.346(13) 1_455
O9 Mo1 1.920(5) 4_565
O10 Er1 2.358(15) 3_566
O11 Er1 2.397(18) 3_666
